data_1536268
loop_
_publ_author_name
'David, W.I.F.'

_publ_section_title
;
 Transition temperature -spontaneous strain- atomic displacement
 relationships in ferroelectrics
;
_journal_name_full 'Materials Research Bulletin'
_journal_page_first 809
_journal_page_last 816
_journal_volume 18
_journal_year 1983
_chemical_formula_sum 'Nb Nd O4'
_chemical_name_systematic 'Nd (Nb O4)'
_space_group_IT_number 15
_symmetry_space_group_name_Hall '-C 2yc (-x+z,x,y)'
_symmetry_space_group_name_H-M 'C 1 2/c 1 (c,a+c,b)'
_cell_angle_alpha 90
_cell_angle_beta 90
_cell_angle_gamma 85.458
_cell_formula_units_Z 4
_cell_length_a 5.4722
_cell_length_b 5.1491
_cell_length_c 11.2857
_cell_volume 316.997
_citation_journal_id_ASTM MRBUAC
_cod_data_source_file David_MRBUAC_1983_291.cif
_cod_data_source_block Nb1Nd1O4
_cod_original_cell_volume 316.9974
_cod_original_sg_symbol_H-M 'I 1 1 2/a'
_cod_original_formula_sum 'Nb1 Nd1 O4'
_cod_database_code 1536268

loop_
_symmetry_equiv_pos_as_xyz
x,y,z
-x+1/2,-y,z
-x,-y,-z
x-1/2,y,-z
x+1/2,y+1/2,z+1/2
-x+1,-y+1/2,z+1/2
-x+1/2,-y+1/2,-z+1/2
x,y+1/2,-z+1/2

loop_
_atom_site_label
_atom_site_type_symbol
_atom_site_fract_x
_atom_site_fract_y
_atom_site_fract_z
_atom_site_occupancy
_atom_site_U_iso_or_equiv
Nb1 Nb+5 0.25 0 0.14579 1 0.0
Nd1 Nd+3 0.25 0 0.6207 1 0.0
O2 O-2 0.09861 0.24074 0.04333 1 0.0
O1 O-2 0.49049 0.20361 0.21768 1 0.0
